data_4079999
loop_
_publ_author_name
'Hicks, Jamie'
'Hadlington, Terrance J.'
'Schenk, Christian'
'Li, Jiaye'
'Jones, Cameron'

_publ_section_title
;
 Utilizing Steric Bulk to Stabilize Molybdenum Aminogermylyne and
 Aminogermylene Complexes
;
_journal_issue 1
_journal_name_full Organometallics
_journal_page_first 323
_journal_paper_doi 10.1021/om301144h
_journal_volume 32
_journal_year 2013
_chemical_formula_sum 'C42 H39 N'
_chemical_formula_weight 557.74
_chemical_name_systematic
; 
 ? 
;
_space_group_IT_number 14
_symmetry_cell_setting monoclinic
_symmetry_space_group_name_Hall '-P 2yn'
_symmetry_space_group_name_H-M 'P 1 21/n 1'
_atom_sites_solution_hydrogens geom
_atom_sites_solution_primary direct
_atom_sites_solution_secondary difmap
_audit_creation_method SHELXL-97
_cell_angle_alpha 90.00
_cell_angle_beta 110.608(6)
_cell_angle_gamma 90.00
_cell_formula_units_Z 4
_cell_length_a 11.2582(7)
_cell_length_b 25.6213(10)
_cell_length_c 11.5338(5)
_cell_measurement_temperature 123(2)
_cell_volume 3114.0(3)
_computing_structure_refinement 'SHELXL-97 (Sheldrick, 1997)'
_computing_structure_solution 'SHELXS-97 (Sheldrick, 1990)'
_diffrn_ambient_temperature 123(2)
_diffrn_measured_fraction_theta_full 1.000
_diffrn_measured_fraction_theta_max 1.000
_diffrn_measurement_device_type 'Oxford Gemini Ultra'
_diffrn_radiation_monochromator graphite
_diffrn_radiation_source 'Enhance (Mo) X-ray Source'
_diffrn_radiation_type MoK\a
_diffrn_radiation_wavelength 0.71073
_diffrn_reflns_av_R_equivalents 0.0463
_diffrn_reflns_av_sigmaI/netI 0.0595
_diffrn_reflns_limit_h_max 11
_diffrn_reflns_limit_h_min -13
_diffrn_reflns_limit_k_max 30
_diffrn_reflns_limit_k_min -28
_diffrn_reflns_limit_l_max 13
_diffrn_reflns_limit_l_min -13
_diffrn_reflns_number 18925
_diffrn_reflns_theta_full 25.20
_diffrn_reflns_theta_max 25.20
_diffrn_reflns_theta_min 2.05
_exptl_absorpt_coefficient_mu 0.068
_exptl_absorpt_correction_T_max 0.993
_exptl_absorpt_correction_T_min 0.989
_exptl_absorpt_correction_type multi-scan
_exptl_absorpt_process_details 'SCALE3 ABSPACK'
_exptl_crystal_colour colorless
_exptl_crystal_density_diffrn 1.190
_exptl_crystal_density_method 'not measured'
_exptl_crystal_description block
_exptl_crystal_F_000 1192
_exptl_crystal_size_max 0.16
_exptl_crystal_size_mid 0.13
_exptl_crystal_size_min 0.10
_refine_diff_density_max 0.257
_refine_diff_density_min -0.242
_refine_diff_density_rms 0.041
_refine_ls_extinction_method none
_refine_ls_goodness_of_fit_ref 1.036
_refine_ls_hydrogen_treatment mixed
_refine_ls_matrix_type full
_refine_ls_number_parameters 396
_refine_ls_number_reflns 5620
_refine_ls_number_restraints 0
_refine_ls_restrained_S_all 1.036
_refine_ls_R_factor_all 0.0761
_refine_ls_R_factor_gt 0.0477
_refine_ls_shift/su_max 0.000
_refine_ls_shift/su_mean 0.000
_refine_ls_structure_factor_coef Fsqd
_refine_ls_weighting_details 'calc w=1/[\s^2^(Fo^2^)+(0.0482P)^2^+0.1893P] where P=(Fo^2^+2Fc^2^)/3'
_refine_ls_weighting_scheme calc
_refine_ls_wR_factor_gt 0.1035
_refine_ls_wR_factor_ref 0.1179
_reflns_number_gt 4005
_reflns_number_total 5620
_reflns_threshold_expression >2sigma(I)
_cod_data_source_file om301144h_si_002.cif
_cod_data_source_block HLmes
_cod_original_sg_symbol_H-M P2(1)/n
_cod_database_code 4079999

loop_
_symmetry_equiv_pos_as_xyz
'x, y, z'
'-x+1/2, y+1/2, -z+1/2'
'-x, -y, -z'
'x-1/2, -y-1/2, z-1/2'

loop_
_atom_site_label
_atom_site_type_symbol
_atom_site_fract_x
_atom_site_fract_y
_atom_site_fract_z
_atom_site_U_iso_or_equiv
_atom_site_adp_type
_atom_site_occupancy
_atom_site_symmetry_multiplicity
_atom_site_calc_flag
_atom_site_refinement_flags
N1 N 0.81284(15) 0.07997(6) 0.56620(12) 0.0249(4) Uani 1 1 d .
C1 C 0.76233(15) 0.06702(7) 0.65867(14) 0.0209(4) Uani 1 1 d .
C2 C 0.81283(15) 0.02287(7) 0.73253(14) 0.0214(4) Uani 1 1 d .
C3 C 0.76630(16) 0.00919(7) 0.82509(14) 0.0223(4) Uani 1 1 d .
H3 H 0.8019 -0.0200 0.8763 0.027 Uiso 1 1 calc R
C4 C 0.66931(15) 0.03692(7) 0.84495(14) 0.0209(4) Uani 1 1 d .
C5 C 0.62338(15) 0.08126(7) 0.77316(14) 0.0216(4) Uani 1 1 d .
H5 H 0.5575 0.1007 0.7864 0.026 Uiso 1 1 calc R
C6 C 0.67037(15) 0.09815(7) 0.68267(14) 0.0212(4) Uani 1 1 d .
C7 C 0.61516(17) 0.01982(7) 0.94137(15) 0.0271(4) Uani 1 1 d .
H7A H 0.6418 -0.0161 0.9669 0.041 Uiso 1 1 calc R
H7B H 0.5223 0.0214 0.9064 0.041 Uiso 1 1 calc R
H7C H 0.6462 0.0430 1.0134 0.041 Uiso 1 1 calc R
C8 C 0.91912(16) -0.00789(7) 0.70998(15) 0.0237(4) Uani 1 1 d .
H8 H 0.8899 -0.0144 0.6187 0.028 Uiso 1 1 calc R
C9 C 1.04087(16) 0.02419(7) 0.74178(15) 0.0242(4) Uani 1 1 d .
C10 C 1.07018(17) 0.06378(8) 0.82956(16) 0.0321(5) Uani 1 1 d .
H10 H 1.0147 0.0704 0.8738 0.039 Uiso 1 1 calc R
C11 C 1.17888(18) 0.09381(8) 0.85400(19) 0.0406(5) Uani 1 1 d .
H11 H 1.1975 0.1206 0.9147 0.049 Uiso 1 1 calc R
C12 C 1.26020(18) 0.08471(8) 0.78989(19) 0.0394(5) Uani 1 1 d .
H12 H 1.3334 0.1058 0.8046 0.047 Uiso 1 1 calc R
C13 C 1.23399(18) 0.04483(8) 0.70461(18) 0.0386(5) Uani 1 1 d .
H13 H 1.2907 0.0378 0.6620 0.046 Uiso 1 1 calc R
C14 C 1.12548(17) 0.01476(8) 0.68041(16) 0.0307(4) Uani 1 1 d .
H14 H 1.1086 -0.0126 0.6212 0.037 Uiso 1 1 calc R
C15 C 0.94096(16) -0.06129(7) 0.77117(14) 0.0242(4) Uani 1 1 d .
C16 C 1.04458(17) -0.07206(8) 0.87664(15) 0.0297(4) Uani 1 1 d .
H16 H 1.1056 -0.0455 0.9120 0.036 Uiso 1 1 calc R
C17 C 1.06064(19) -0.12116(8) 0.93153(17) 0.0362(5) Uani 1 1 d .
H17 H 1.1324 -0.1278 1.0038 0.043 Uiso 1 1 calc R
C18 C 0.9734(2) -0.16016(8) 0.88190(17) 0.0381(5) Uani 1 1 d .
H18 H 0.9851 -0.1938 0.9190 0.046 Uiso 1 1 calc R
C19 C 0.8687(2) -0.14988(8) 0.77737(17) 0.0384(5) Uani 1 1 d .
H19 H 0.8073 -0.1764 0.7430 0.046 Uiso 1 1 calc R
C20 C 0.85338(19) -0.10120(8) 0.72292(17) 0.0342(5) Uani 1 1 d .
H20 H 0.7813 -0.0947 0.6508 0.041 Uiso 1 1 calc R
C21 C 0.63198(16) 0.15062(7) 0.61693(15) 0.0238(4) Uani 1 1 d .
H21 H 0.6054 0.1435 0.5261 0.029 Uiso 1 1 calc R
C22 C 0.51852(17) 0.17603(7) 0.63838(15) 0.0246(4) Uani 1 1 d .
C23 C 0.39969(17) 0.17377(8) 0.54653(17) 0.0338(5) Uani 1 1 d .
H23 H 0.3903 0.1573 0.4700 0.041 Uiso 1 1 calc R
C24 C 0.2942(2) 0.19509(9) 0.5645(2) 0.0461(6) Uani 1 1 d .
H24 H 0.2134 0.1933 0.5004 0.055 Uiso 1 1 calc R
C25 C 0.3064(2) 0.21890(8) 0.6750(2) 0.0436(5) Uani 1 1 d .
H25 H 0.2340 0.2329 0.6881 0.052 Uiso 1 1 calc R
C26 C 0.4242(2) 0.22234(8) 0.76652(18) 0.0383(5) Uani 1 1 d .
H26 H 0.4332 0.2392 0.8425 0.046 Uiso 1 1 calc R
C27 C 0.52978(19) 0.20139(7) 0.74831(16) 0.0312(5) Uani 1 1 d .
H27 H 0.6108 0.2044 0.8117 0.037 Uiso 1 1 calc R
C28 C 0.74299(17) 0.18884(7) 0.64899(15) 0.0266(4) Uani 1 1 d .
C29 C 0.74217(18) 0.22826(8) 0.56692(18) 0.0362(5) Uani 1 1 d .
H29 H 0.6749 0.2300 0.4891 0.043 Uiso 1 1 calc R
C30 C 0.8378(2) 0.26537(8) 0.5963(2) 0.0477(6) Uani 1 1 d .
H30 H 0.8354 0.2923 0.5389 0.057 Uiso 1 1 calc R
C31 C 0.9362(2) 0.26329(9) 0.7081(2) 0.0517(6) Uani 1 1 d .
H31 H 1.0004 0.2893 0.7299 0.062 Uiso 1 1 calc R
C32 C 0.9402(3) 0.22308(11) 0.7880(2) 0.0729(9) Uani 1 1 d .
H32 H 1.0095 0.2205 0.8641 0.087 Uiso 1 1 calc R
C33 C 0.8448(2) 0.18638(10) 0.75900(18) 0.0580(7) Uani 1 1 d .
H33 H 0.8491 0.1589 0.8157 0.070 Uiso 1 1 calc R
C34 C 0.75241(16) 0.09710(7) 0.44389(14) 0.0208(4) Uani 1 1 d .
C35 C 0.63043(16) 0.08089(7) 0.36973(15) 0.0230(4) Uani 1 1 d .
C36 C 0.58090(17) 0.09914(7) 0.24783(15) 0.0258(4) Uani 1 1 d .
H36 H 0.4971 0.0893 0.1981 0.031 Uiso 1 1 calc R
C37 C 0.64908(17) 0.13105(7) 0.19631(14) 0.0264(4) Uani 1 1 d .
C38 C 0.77119(17) 0.14481(7) 0.27107(15) 0.0252(4) Uani 1 1 d .
H38 H 0.8202 0.1659 0.2370 0.030 Uiso 1 1 calc R
C39 C 0.82458(16) 0.12898(7) 0.39366(14) 0.0224(4) Uani 1 1 d .
C40 C 0.55311(18) 0.04297(8) 0.41435(16) 0.0307(4) Uani 1 1 d .
H40A H 0.6083 0.0150 0.4620 0.046 Uiso 1 1 calc R
H40B H 0.4860 0.0279 0.3429 0.046 Uiso 1 1 calc R
H40C H 0.5149 0.0614 0.4670 0.046 Uiso 1 1 calc R
C41 C 0.59355(19) 0.14991(8) 0.06388(15) 0.0356(5) Uani 1 1 d .
H41A H 0.5089 0.1348 0.0243 0.053 Uiso 1 1 calc R
H41B H 0.6485 0.1390 0.0186 0.053 Uiso 1 1 calc R
H41C H 0.5873 0.1881 0.0629 0.053 Uiso 1 1 calc R
C42 C 0.95755(17) 0.14466(8) 0.47053(16) 0.0303(4) Uani 1 1 d .
H42A H 0.9912 0.1681 0.4224 0.045 Uiso 1 1 calc R
H42B H 1.0111 0.1135 0.4941 0.045 Uiso 1 1 calc R
H42C H 0.9571 0.1627 0.5453 0.045 Uiso 1 1 calc R
H1 H 0.8947(18) 0.0829(7) 0.5935(15) 0.027(5) Uiso 1 1 d .

loop_
_atom_site_aniso_label
_atom_site_aniso_U_11
_atom_site_aniso_U_22
_atom_site_aniso_U_33
_atom_site_aniso_U_23
_atom_site_aniso_U_13
_atom_site_aniso_U_12
N1 0.0210(9) 0.0329(10) 0.0216(8) 0.0055(7) 0.0084(7) -0.0002(7)
C1 0.0206(9) 0.0230(10) 0.0190(8) 0.0002(7) 0.0069(7) -0.0049(7)
C2 0.0202(9) 0.0228(10) 0.0204(8) -0.0026(7) 0.0063(7) -0.0029(7)
C3 0.0244(10) 0.0212(10) 0.0196(8) 0.0023(7) 0.0057(7) -0.0013(8)
C4 0.0222(10) 0.0207(10) 0.0194(8) -0.0003(7) 0.0070(7) -0.0030(7)
C5 0.0198(9) 0.0219(10) 0.0230(9) -0.0027(7) 0.0075(7) -0.0027(7)
C6 0.0212(9) 0.0204(10) 0.0197(8) -0.0007(7) 0.0044(7) -0.0031(7)
C7 0.0323(11) 0.0247(11) 0.0290(9) 0.0042(8) 0.0167(8) 0.0021(8)
C8 0.0255(10) 0.0247(10) 0.0209(9) -0.0005(8) 0.0084(7) -0.0005(8)
C9 0.0246(10) 0.0228(10) 0.0244(9) 0.0031(8) 0.0077(7) 0.0025(8)
C10 0.0238(10) 0.0363(12) 0.0362(10) -0.0069(9) 0.0106(8) -0.0007(9)
C11 0.0305(12) 0.0338(13) 0.0525(12) -0.0094(10) 0.0083(10) -0.0028(9)
C12 0.0225(11) 0.0339(13) 0.0580(13) 0.0080(10) 0.0093(9) -0.0025(9)
C13 0.0304(12) 0.0410(13) 0.0514(12) 0.0080(11) 0.0231(10) 0.0042(10)
C14 0.0308(11) 0.0292(11) 0.0368(10) 0.0009(9) 0.0178(9) 0.0034(9)
C15 0.0280(10) 0.0247(11) 0.0234(9) -0.0010(8) 0.0136(8) 0.0020(8)
C16 0.0304(11) 0.0336(12) 0.0275(10) 0.0005(9) 0.0131(8) -0.0002(9)
C17 0.0384(12) 0.0407(13) 0.0321(10) 0.0109(9) 0.0156(9) 0.0088(10)
C18 0.0568(14) 0.0284(12) 0.0395(11) 0.0094(9) 0.0301(11) 0.0091(10)
C19 0.0533(14) 0.0259(12) 0.0401(11) -0.0031(9) 0.0215(10) -0.0066(10)
C20 0.0403(12) 0.0290(12) 0.0316(10) -0.0034(9) 0.0106(9) -0.0040(9)
C21 0.0296(10) 0.0206(10) 0.0213(8) -0.0004(7) 0.0091(7) -0.0018(8)
C22 0.0335(11) 0.0158(10) 0.0265(9) 0.0020(8) 0.0131(8) -0.0005(8)
C23 0.0311(12) 0.0331(12) 0.0370(11) -0.0048(9) 0.0118(9) -0.0038(9)
C24 0.0314(12) 0.0478(15) 0.0585(14) -0.0030(11) 0.0151(10) 0.0027(10)
C25 0.0470(14) 0.0317(13) 0.0642(14) 0.0045(11) 0.0347(12) 0.0067(10)
C26 0.0625(15) 0.0228(11) 0.0379(11) 0.0022(9) 0.0279(11) 0.0068(10)
C27 0.0441(12) 0.0217(11) 0.0288(10) 0.0018(8) 0.0141(9) 0.0038(9)
C28 0.0335(11) 0.0221(11) 0.0287(10) -0.0001(8) 0.0165(8) -0.0023(8)
C29 0.0301(11) 0.0299(12) 0.0505(12) 0.0154(10) 0.0166(9) 0.0051(9)
C30 0.0456(14) 0.0295(13) 0.0757(16) 0.0178(11) 0.0311(12) 0.0008(10)
C31 0.0622(16) 0.0410(14) 0.0602(15) -0.0111(12) 0.0320(13) -0.0289(12)
C32 0.085(2) 0.087(2) 0.0342(12) 0.0007(13) 0.0061(12) -0.0604(17)
C33 0.0691(17) 0.0647(17) 0.0276(11) 0.0105(11) 0.0014(11) -0.0430(14)
C34 0.0259(10) 0.0186(10) 0.0207(8) 0.0004(7) 0.0117(7) 0.0030(7)
C35 0.0277(10) 0.0194(10) 0.0241(9) -0.0027(7) 0.0118(8) -0.0005(8)
C36 0.0289(10) 0.0240(10) 0.0233(9) -0.0070(8) 0.0077(8) 0.0016(8)
C37 0.0400(12) 0.0204(10) 0.0216(9) -0.0008(8) 0.0142(8) 0.0069(8)
C38 0.0346(11) 0.0200(10) 0.0267(9) 0.0026(8) 0.0178(8) 0.0023(8)
C39 0.0258(10) 0.0192(10) 0.0262(9) 0.0002(8) 0.0139(8) 0.0020(8)
C40 0.0325(11) 0.0309(11) 0.0285(9) -0.0039(8) 0.0108(8) -0.0101(9)
C41 0.0478(13) 0.0326(12) 0.0264(9) 0.0008(9) 0.0131(9) 0.0083(10)
C42 0.0297(11) 0.0328(12) 0.0325(10) 0.0049(9) 0.0160(8) -0.0018(9)

loop_
_atom_type_symbol
_atom_type_description
_atom_type_scat_dispersion_real
_atom_type_scat_dispersion_imag
_atom_type_scat_source
C C 0.0033 0.0016 'International Tables Vol C Tables 4.2.6.8 and 6.1.1.4'
H H 0.0000 0.0000 'International Tables Vol C Tables 4.2.6.8 and 6.1.1.4'
N N 0.0061 0.0033 'International Tables Vol C Tables 4.2.6.8 and 6.1.1.4'

loop_
_geom_angle_atom_site_label_1
_geom_angle_atom_site_label_2
_geom_angle_atom_site_label_3
_geom_angle
C34 N1 C1 130.57(15)
C34 N1 H1 114.6(11)
C1 N1 H1 113.9(11)
C6 C1 C2 120.21(14)
C6 C1 N1 122.27(15)
C2 C1 N1 117.42(15)
C3 C2 C1 119.06(15)
C3 C2 C8 121.99(15)
C1 C2 C8 118.94(14)
C4 C3 C2 121.94(16)
C4 C3 H3 119.0
C2 C3 H3 119.0
C3 C4 C5 117.92(14)
C3 C4 C7 121.23(15)
C5 C4 C7 120.85(15)
C4 C5 C6 122.57(16)
C4 C5 H5 118.7
C6 C5 H5 118.7
C5 C6 C1 118.02(15)
C5 C6 C21 121.90(15)
C1 C6 C21 119.93(14)
C4 C7 H7A 109.5
C4 C7 H7B 109.5
H7A C7 H7B 109.5
C4 C7 H7C 109.5
H7A C7 H7C 109.5
H7B C7 H7C 109.5
C15 C8 C9 112.84(14)
C15 C8 C2 113.17(13)
C9 C8 C2 111.80(14)
C15 C8 H8 106.1
C9 C8 H8 106.1
C2 C8 H8 106.1
C10 C9 C14 117.88(17)
C10 C9 C8 122.07(15)
C14 C9 C8 120.05(16)
C11 C10 C9 121.29(17)
C11 C10 H10 119.4
C9 C10 H10 119.4
C12 C11 C10 119.99(19)
C12 C11 H11 120.0
C10 C11 H11 120.0
C13 C12 C11 119.41(19)
C13 C12 H12 120.3
C11 C12 H12 120.3
C12 C13 C14 120.55(18)
C12 C13 H13 119.7
C14 C13 H13 119.7
C13 C14 C9 120.84(18)
C13 C14 H14 119.6
C9 C14 H14 119.6
C16 C15 C20 117.62(17)
C16 C15 C8 122.41(16)
C20 C15 C8 119.95(16)
C15 C16 C17 120.94(18)
C15 C16 H16 119.5
C17 C16 H16 119.5
C18 C17 C16 120.52(18)
C18 C17 H17 119.7
C16 C17 H17 119.7
C17 C18 C19 119.25(19)
C17 C18 H18 120.4
C19 C18 H18 120.4
C20 C19 C18 120.06(19)
C20 C19 H19 120.0
C18 C19 H19 120.0
C19 C20 C15 121.60(18)
C19 C20 H20 119.2
C15 C20 H20 119.2
C28 C21 C6 112.29(14)
C28 C21 C22 110.28(14)
C6 C21 C22 113.61(14)
C28 C21 H21 106.7
C6 C21 H21 106.7
C22 C21 H21 106.7
C23 C22 C27 118.08(17)
C23 C22 C21 119.69(15)
C27 C22 C21 122.23(16)
C22 C23 C24 121.11(18)
C22 C23 H23 119.4
C24 C23 H23 119.4
C25 C24 C23 120.05(19)
C25 C24 H24 120.0
C23 C24 H24 120.0
C24 C25 C26 119.63(19)
C24 C25 H25 120.2
C26 C25 H25 120.2
C25 C26 C27 120.33(18)
C25 C26 H26 119.8
C27 C26 H26 119.8
C26 C27 C22 120.77(18)
C26 C27 H27 119.6
C22 C27 H27 119.6
C33 C28 C29 117.80(18)
C33 C28 C21 122.50(16)
C29 C28 C21 119.68(16)
C28 C29 C30 121.09(19)
C28 C29 H29 119.5
C30 C29 H29 119.5
C31 C30 C29 120.2(2)
C31 C30 H30 119.9
C29 C30 H30 119.9
C32 C31 C30 119.0(2)
C32 C31 H31 120.5
C30 C31 H31 120.5
C31 C32 C33 120.8(2)
C31 C32 H32 119.6
C33 C32 H32 119.6
C32 C33 C28 121.1(2)
C32 C33 H33 119.5
C28 C33 H33 119.5
C35 C34 N1 123.03(15)
C35 C34 C39 120.19(14)
N1 C34 C39 116.61(15)
C36 C35 C34 118.24(15)
C36 C35 C40 118.95(15)
C34 C35 C40 122.76(14)
C37 C36 C35 122.81(16)
C37 C36 H36 118.6
C35 C36 H36 118.6
C38 C37 C36 117.35(15)
C38 C37 C41 120.92(16)
C36 C37 C41 121.73(16)
C37 C38 C39 122.56(16)
C37 C38 H38 118.7
C39 C38 H38 118.7
C38 C39 C34 118.78(15)
C38 C39 C42 120.51(15)
C34 C39 C42 120.70(14)
C35 C40 H40A 109.5
C35 C40 H40B 109.5
H40A C40 H40B 109.5
C35 C40 H40C 109.5
H40A C40 H40C 109.5
H40B C40 H40C 109.5
C37 C41 H41A 109.5
C37 C41 H41B 109.5
H41A C41 H41B 109.5
C37 C41 H41C 109.5
H41A C41 H41C 109.5
H41B C41 H41C 109.5
C39 C42 H42A 109.5
C39 C42 H42B 109.5
H42A C42 H42B 109.5
C39 C42 H42C 109.5
H42A C42 H42C 109.5
H42B C42 H42C 109.5

loop_
_geom_bond_atom_site_label_1
_geom_bond_atom_site_label_2
_geom_bond_distance
N1 C34 1.404(2)
N1 C1 1.413(2)
N1 H1 0.866(19)
C1 C6 1.409(2)
C1 C2 1.410(2)
C2 C3 1.389(2)
C2 C8 1.530(2)
C3 C4 1.388(2)
C3 H3 0.9500
C4 C5 1.394(2)
C4 C7 1.509(2)
C5 C6 1.395(2)
C5 H5 0.9500
C6 C21 1.529(2)
C7 H7A 0.9800
C7 H7B 0.9800
C7 H7C 0.9800
C8 C15 1.519(2)
C8 C9 1.528(2)
C8 H8 1.0000
C9 C10 1.388(2)
C9 C14 1.393(2)
C10 C11 1.388(3)
C10 H10 0.9500
C11 C12 1.384(3)
C11 H11 0.9500
C12 C13 1.376(3)
C12 H12 0.9500
C13 C14 1.387(3)
C13 H13 0.9500
C14 H14 0.9500
C15 C16 1.385(2)
C15 C20 1.393(3)
C16 C17 1.391(3)
C16 H16 0.9500
C17 C18 1.376(3)
C17 H17 0.9500
C18 C19 1.383(3)
C18 H18 0.9500
C19 C20 1.380(3)
C19 H19 0.9500
C20 H20 0.9500
C21 C28 1.527(2)
C21 C22 1.530(2)
C21 H21 1.0000
C22 C23 1.385(2)
C22 C27 1.390(2)
C23 C24 1.387(3)
C23 H23 0.9500
C24 C25 1.376(3)
C24 H24 0.9500
C25 C26 1.377(3)
C25 H25 0.9500
C26 C27 1.385(3)
C26 H26 0.9500
C27 H27 0.9500
C28 C33 1.380(3)
C28 C29 1.382(3)
C29 C30 1.386(3)
C29 H29 0.9500
C30 C31 1.374(3)
C30 H30 0.9500
C31 C32 1.372(3)
C31 H31 0.9500
C32 C33 1.377(3)
C32 H32 0.9500
C33 H33 0.9500
C34 C35 1.401(2)
C34 C39 1.412(2)
C35 C36 1.398(2)
C35 C40 1.511(2)
C36 C37 1.390(2)
C36 H36 0.9500
C37 C38 1.387(2)
C37 C41 1.512(2)
C38 C39 1.388(2)
C38 H38 0.9500
C39 C42 1.501(2)
C40 H40A 0.9800
C40 H40B 0.9800
C40 H40C 0.9800
C41 H41A 0.9800
C41 H41B 0.9800
C41 H41C 0.9800
C42 H42A 0.9800
C42 H42B 0.9800
C42 H42C 0.9800

loop_
_cod_related_entry_id
_cod_related_entry_database
_cod_related_entry_code
1 ChemSpider 30659867
